data_2224289
loop_
_publ_author_name
'Ferreira de Lima, Marcelle'
'de Souza, Marcus V. N.'
'Tiekink, Edward R. T.'
'Wardell, James L.'
'Wardell, Solange M. S. V.'

_publ_section_title
;
 <i>N</i>-(2,6-Dimethylphenyl)-2-(2-thienyl)acetamide
;
_journal_coeditor_code HG2603
_journal_issue 12
_journal_name_full 'Acta Crystallographica Section E'
_journal_page_first o3203
_journal_paper_doi 10.1107/S1600536809049782
_journal_volume 65
_journal_year 2009
_chemical_formula_iupac 'C14 H15 N O S'
_chemical_formula_moiety 'C14 H15 N O S'
_chemical_formula_sum 'C14 H15 N O S'
_chemical_formula_weight 245.34
_chemical_name_systematic
;
<i>N</i>-(2,6-Dimethylphenyl)-2-(2-thienyl)acetamide
;
_space_group_IT_number 2
_symmetry_cell_setting triclinic
_symmetry_space_group_name_Hall '-P 1'
_symmetry_space_group_name_H-M 'P -1'
_atom_sites_solution_hydrogens geom
_atom_sites_solution_primary direct
_atom_sites_solution_secondary difmap
_audit_creation_method SHELXL-97
_cell_angle_alpha 100.981(2)
_cell_angle_beta 95.427(2)
_cell_angle_gamma 101.104(2)
_cell_formula_units_Z 2
_cell_length_a 4.7489(2)
_cell_length_b 11.7309(5)
_cell_length_c 11.8117(4)
_cell_measurement_reflns_used 2752
_cell_measurement_temperature 120(2)
_cell_measurement_theta_max 27.5
_cell_measurement_theta_min 2.9
_cell_volume 627.96(4)
_computing_cell_refinement 'DENZO (Otwinowski & Minor, 1997) and COLLECT (Hooft, 1998)'
_computing_data_collection 'COLLECT (Hooft, 1998)'
_computing_data_reduction 'DENZO (Otwinowski & Minor, 1997) and COLLECT (Hooft, 1998)'
_computing_molecular_graphics 'DIAMOND (Brandenburg, 2006)'
_computing_publication_material 'publCIF (Westrip, 2009)'
_computing_structure_refinement 'SHELXL97 (Sheldrick, 2008)'
_computing_structure_solution 'SHELXS97 (Sheldrick, 2008)'
_diffrn_ambient_temperature 120(2)
_diffrn_detector_area_resol_mean 9.091
_diffrn_measured_fraction_theta_full 0.991
_diffrn_measured_fraction_theta_max 0.991
_diffrn_measurement_device_type 'Nonius KappaCCD area-detector'
_diffrn_measurement_method '\f and \w scans'
_diffrn_radiation_monochromator '10 cm confocal mirrors'
_diffrn_radiation_source 'Enraf Nonius FR591 rotating anode'
_diffrn_radiation_type MoK\a
_diffrn_radiation_wavelength 0.71073
_diffrn_reflns_av_R_equivalents 0.043
_diffrn_reflns_av_sigmaI/netI 0.032
_diffrn_reflns_limit_h_max 6
_diffrn_reflns_limit_h_min -6
_diffrn_reflns_limit_k_max 15
_diffrn_reflns_limit_k_min -15
_diffrn_reflns_limit_l_max 15
_diffrn_reflns_limit_l_min -14
_diffrn_reflns_number 11243
_diffrn_reflns_theta_full 27.5
_diffrn_reflns_theta_max 27.5
_diffrn_reflns_theta_min 3.6
_diffrn_standards_decay_% 0
_diffrn_standards_number 0
_exptl_absorpt_coefficient_mu 0.240
_exptl_absorpt_correction_T_max 1.000
_exptl_absorpt_correction_T_min 0.896
_exptl_absorpt_correction_type multi-scan
_exptl_absorpt_process_details '(SADABS; Sheldrick, 2003)'
_exptl_crystal_colour pale-brown
_exptl_crystal_density_diffrn 1.298
_exptl_crystal_density_method 'not measured'
_exptl_crystal_description block
_exptl_crystal_F_000 260
_exptl_crystal_size_max 0.16
_exptl_crystal_size_mid 0.06
_exptl_crystal_size_min 0.02
_refine_diff_density_max 0.27
_refine_diff_density_min -0.21
_refine_ls_extinction_method none
_refine_ls_goodness_of_fit_ref 1.04
_refine_ls_hydrogen_treatment constr
_refine_ls_matrix_type full
_refine_ls_number_parameters 175
_refine_ls_number_reflns 2840
_refine_ls_number_restraints 0
_refine_ls_restrained_S_all 1.04
_refine_ls_R_factor_all 0.059
_refine_ls_R_factor_gt 0.047
_refine_ls_shift/su_max_lt 0.001
_refine_ls_shift/su_mean 0.000
_refine_ls_structure_factor_coef Fsqd
_refine_ls_weighting_details 'calc w=1/[\s^2^(Fo^2^)+(0.0468P)^2^+0.4276P] where P=(Fo^2^+2Fc^2^)/3'
_refine_ls_weighting_scheme calc
_refine_ls_wR_factor_gt 0.110
_refine_ls_wR_factor_ref 0.121
_reflns_number_gt 2388
_reflns_number_total 2840
_reflns_threshold_expression I>2\s(I)
_cod_data_source_file hg2603.cif
_cod_data_source_block I
_cod_database_code 2224289
_cod_database_fobs_code 2224289

loop_
_symmetry_equiv_pos_as_xyz
'x, y, z'
'-x, -y, -z'

loop_
_atom_site_type_symbol
_atom_site_label
_atom_site_fract_x
_atom_site_fract_y
_atom_site_fract_z
_atom_site_U_iso_or_equiv
_atom_site_adp_type
_atom_site_calc_flag
_atom_site_refinement_flags
_atom_site_occupancy
_atom_site_disorder_assembly
_atom_site_disorder_group
O O1 0.5541(2) 0.54877(11) 0.35576(11) 0.0269(3) Uani d . 1 . .
N N1 0.1431(3) 0.61274(11) 0.31337(12) 0.0198(3) Uani d . 1 . .
H H1 -0.0473 0.5949 0.3056 0.024 Uiso calc R 1 . .
C C1 0.0819(3) 0.31943(14) 0.26257(15) 0.0227(3) Uani d P 0.569(3) A 1
S S1 0.2856(3) 0.21398(11) 0.27132(12) 0.0304(3) Uani d P 0.569(3) A 1
C C2 0.1372(5) 0.14166(18) 0.13388(18) 0.0401(5) Uani d P 0.569(3) A 1
H H2 0.1810 0.0680 0.1000 0.048 Uiso calc PR 0.569(3) A 1
C C3 -0.0428(5) 0.19078(19) 0.0743(2) 0.0431(5) Uani d P 0.569(3) A 1
H H3 -0.1283 0.1653 -0.0048 0.052 Uiso calc PR 0.569(3) A 1
C C4 -0.0767(15) 0.2938(6) 0.1609(6) 0.0469(15) Uani d P 0.569(3) A 1
H H4 -0.2108 0.3405 0.1432 0.056 Uiso calc PR 0.569(3) A 1
C C1' 0.0819(3) 0.31943(14) 0.26257(15) 0.0227(3) Uani d P 0.431(3) A 2
S S1' -0.1147(5) 0.32153(18) 0.13045(17) 0.0394(5) Uani d P 0.431(3) A 2
C C2' -0.0428(5) 0.19078(19) 0.0743(2) 0.0431(5) Uani d P 0.431(3) A 2
H H2' -0.1318 0.1500 -0.0018 0.052 Uiso calc PR 0.431(3) A 2
C C3' 0.1372(5) 0.14166(18) 0.13388(18) 0.0401(5) Uani d P 0.431(3) A 2
H H3' 0.2157 0.0741 0.1085 0.048 Uiso calc PR 0.431(3) A 2
C C4' 0.1802(19) 0.2208(7) 0.2491(7) 0.0390(18) Uani d P 0.431(3) A 2
H H4' 0.2787 0.2009 0.3140 0.047 Uiso calc PR 0.431(3) A 2
C C5 0.1040(3) 0.42001(14) 0.36525(14) 0.0216(3) Uani d . 1 . .
H H5A 0.1911 0.3995 0.4362 0.026 Uiso calc R 1 A 1
H H5B -0.0922 0.4326 0.3774 0.026 Uiso calc R 1 A 1
C C6 0.2889(3) 0.53354(14) 0.34521(13) 0.0199(3) Uani d . 1 A .
C C7 0.2832(3) 0.72479(14) 0.29151(14) 0.0203(3) Uani d . 1 . .
C C8 0.2477(3) 0.82854(14) 0.36467(14) 0.0220(3) Uani d . 1 . .
C C9 0.3851(4) 0.93774(15) 0.34462(16) 0.0279(4) Uani d . 1 . .
H H9 0.3609 1.0093 0.3922 0.033 Uiso calc R 1 . .
C C10 0.5560(4) 0.94333(16) 0.25656(17) 0.0313(4) Uani d . 1 . .
H H10 0.6530 1.0183 0.2453 0.038 Uiso calc R 1 . .
C C11 0.5854(4) 0.83976(17) 0.18487(16) 0.0308(4) Uani d . 1 . .
H H11 0.7023 0.8446 0.1243 0.037 Uiso calc R 1 . .
C C12 0.4471(4) 0.72805(16) 0.19947(14) 0.0254(4) Uani d . 1 . .
C C13 0.0684(4) 0.82262(15) 0.46287(15) 0.0261(4) Uani d . 1 . .
H H13A -0.1323 0.7830 0.4311 0.039 Uiso calc R 1 . .
H H13B 0.0740 0.9034 0.5059 0.039 Uiso calc R 1 . .
H H13C 0.1469 0.7776 0.5155 0.039 Uiso calc R 1 . .
C C14 0.4706(4) 0.61673(17) 0.11603(16) 0.0339(4) Uani d . 1 . .
H H14A 0.5533 0.6381 0.0481 0.051 Uiso calc R 1 . .
H H14B 0.2776 0.5652 0.0909 0.051 Uiso calc R 1 . .
H H14C 0.5962 0.5745 0.1549 0.051 Uiso calc R 1 . .

loop_
_atom_site_aniso_label
_atom_site_aniso_U_11
_atom_site_aniso_U_22
_atom_site_aniso_U_33
_atom_site_aniso_U_12
_atom_site_aniso_U_13
_atom_site_aniso_U_23
O1 0.0159(5) 0.0303(6) 0.0356(7) 0.0055(5) 0.0035(5) 0.0094(5)
N1 0.0142(6) 0.0179(6) 0.0263(7) 0.0014(5) 0.0030(5) 0.0043(5)
C1 0.0207(7) 0.0205(8) 0.0270(8) 0.0030(6) 0.0047(6) 0.0062(6)
S1 0.0376(7) 0.0255(5) 0.0302(6) 0.0155(5) 0.0043(5) 0.0023(4)
C2 0.0515(12) 0.0277(10) 0.0373(11) 0.0033(9) 0.0092(9) 0.0013(8)
C3 0.0420(11) 0.0397(11) 0.0403(11) 0.0010(9) 0.0047(9) -0.0009(9)
C4 0.056(3) 0.041(3) 0.044(4) 0.019(2) -0.007(2) 0.009(2)
C1' 0.0207(7) 0.0205(8) 0.0270(8) 0.0030(6) 0.0047(6) 0.0062(6)
S1' 0.0444(8) 0.0388(10) 0.0304(10) 0.0132(7) -0.0092(7) -0.0009(6)
C2' 0.0420(11) 0.0397(11) 0.0403(11) 0.0010(9) 0.0047(9) -0.0009(9)
C3' 0.0515(12) 0.0277(10) 0.0373(11) 0.0033(9) 0.0092(9) 0.0013(8)
C4' 0.040(4) 0.044(4) 0.036(4) 0.011(3) 0.002(3) 0.014(3)
C5 0.0204(7) 0.0190(7) 0.0258(8) 0.0043(6) 0.0043(6) 0.0051(6)
C6 0.0184(7) 0.0213(7) 0.0188(7) 0.0042(6) 0.0030(6) 0.0015(6)
C7 0.0165(7) 0.0204(8) 0.0229(8) 0.0016(6) -0.0004(6) 0.0059(6)
C8 0.0182(7) 0.0226(8) 0.0248(8) 0.0033(6) 0.0017(6) 0.0059(6)
C9 0.0275(8) 0.0218(8) 0.0345(9) 0.0047(7) 0.0040(7) 0.0073(7)
C10 0.0306(9) 0.0266(9) 0.0372(10) -0.0013(7) 0.0058(8) 0.0146(8)
C11 0.0309(9) 0.0358(10) 0.0270(9) 0.0022(7) 0.0095(7) 0.0125(8)
C12 0.0238(8) 0.0298(9) 0.0224(8) 0.0053(7) 0.0028(6) 0.0060(7)
C13 0.0241(8) 0.0217(8) 0.0321(9) 0.0038(6) 0.0088(7) 0.0033(7)
C14 0.0389(10) 0.0379(10) 0.0237(9) 0.0065(8) 0.0103(8) 0.0024(8)

loop_
_atom_type_symbol
_atom_type_description
_atom_type_scat_dispersion_real
_atom_type_scat_dispersion_imag
_atom_type_scat_source
C C 0.0030 0.0020 'International Tables Vol C Tables 4.2.6.8 and 6.1.1.4'
H H 0.0000 0.0000 'International Tables Vol C Tables 4.2.6.8 and 6.1.1.4'
N N 0.0060 0.0030 'International Tables Vol C Tables 4.2.6.8 and 6.1.1.4'
O O 0.0110 0.0060 'International Tables Vol C Tables 4.2.6.8 and 6.1.1.4'
S S 0.1250 0.1230 'International Tables Vol C Tables 4.2.6.8 and 6.1.1.4'

loop_
_geom_angle_atom_site_label_1
_geom_angle_atom_site_label_2
_geom_angle_atom_site_label_3
_geom_angle_site_symmetry_1
_geom_angle_site_symmetry_3
_geom_angle
_geom_angle_publ_flag
C6 N1 C7 . . 123.24(13) ?
C6 N1 H1 . . 118.4 ?
C7 N1 H1 . . 118.4 ?
C4 C1 C5 . . 130.6(3) ?
C4 C1 S1 . . 109.9(3) ?
C5 C1 S1 . . 119.57(13) ?
C2 S1 C1 . . 89.60(12) ?
C3 C2 S1 . . 118.43(17) ?
C3 C2 H2 . . 120.8 ?
S1 C2 H2 . . 120.8 ?
C2 C3 C4 . . 103.3(3) ?
C2 C3 H3 . . 128.3 ?
C4 C3 H3 . . 128.3 ?
C1 C4 C3 . . 118.4(5) ?
C1 C4 H4 . . 120.8 ?
C3 C4 H4 . . 120.8 ?
C4' C1' C5 . . 132.7(4) ?
C4' C1' S1' . . 108.1(4) ?
C5 C1' S1' . . 119.22(13) ?
C2' S1' C1' . . 88.81(14) ?
C3' C2' S1' . . 121.55(19) ?
C3' C2' H2' . . 119.2 ?
S1' C2' H2' . . 119.2 ?
C2' C3' C4' . . 100.8(4) ?
C2' C3' H3' . . 129.6 ?
C4' C3' H3' . . 129.6 ?
C1' C4' C3' . . 119.9(6) ?
C1' C4' H4' . . 120.1 ?
C3' C4' H4' . . 120.1 ?
C1' C5 C6 . . 110.43(13) ?
C1 C5 C6 . . 110.43(13) ?
C1' C5 H5A . . 109.6 ?
C1 C5 H5A . . 109.6 ?
C6 C5 H5A . . 109.6 ?
C1' C5 H5B . . 109.6 ?
C1 C5 H5B . . 109.6 ?
C6 C5 H5B . . 109.6 ?
H5A C5 H5B . . 108.1 ?
O1 C6 N1 . . 123.38(15) ?
O1 C6 C5 . . 120.78(14) ?
N1 C6 C5 . . 115.82(13) ?
C12 C7 C8 . . 122.10(14) ?
C12 C7 N1 . . 120.16(14) ?
C8 C7 N1 . . 117.74(13) ?
C9 C8 C7 . . 118.09(15) ?
C9 C8 C13 . . 120.84(15) ?
C7 C8 C13 . . 121.07(14) ?
C10 C9 C8 . . 120.92(16) ?
C10 C9 H9 . . 119.5 ?
C8 C9 H9 . . 119.5 ?
C11 C10 C9 . . 119.88(16) ?
C11 C10 H10 . . 120.1 ?
C9 C10 H10 . . 120.1 ?
C10 C11 C12 . . 121.52(16) ?
C10 C11 H11 . . 119.2 ?
C12 C11 H11 . . 119.2 ?
C11 C12 C7 . . 117.44(16) ?
C11 C12 C14 . . 120.33(15) ?
C7 C12 C14 . . 122.21(15) ?
C8 C13 H13A . . 109.5 ?
C8 C13 H13B . . 109.5 ?
H13A C13 H13B . . 109.5 ?
C8 C13 H13C . . 109.5 ?
H13A C13 H13C . . 109.5 ?
H13B C13 H13C . . 109.5 ?
C12 C14 H14A . . 109.5 ?
C12 C14 H14B . . 109.5 ?
H14A C14 H14B . . 109.5 ?
C12 C14 H14C . . 109.5 ?
H14A C14 H14C . . 109.5 ?
H14B C14 H14C . . 109.5 ?

loop_
_geom_bond_atom_site_label_1
_geom_bond_atom_site_label_2
_geom_bond_site_symmetry_2
_geom_bond_distance
_geom_bond_publ_flag
O1 C6 . 1.2285(19) ?
N1 C6 . 1.347(2) ?
N1 C7 . 1.4360(19) ?
N1 H1 . 0.8800 ?
C1 C4 . 1.305(7) ?
C1 C5 . 1.502(2) ?
C1 S1 . 1.723(2) ?
S1 C2 . 1.697(2) ?
C2 C3 . 1.337(3) ?
C2 H2 . 0.9500 ?
C3 C4 . 1.472(7) ?
C3 H3 . 0.9500 ?
C4 H4 . 0.9500 ?
C1' C4' . 1.317(9) ?
C1' C5 . 1.502(2) ?
C1' S1' . 1.748(3) ?
S1' C2' . 1.663(3) ?
C2' C3' . 1.337(3) ?
C2' H2' . 0.9500 ?
C3' C4' . 1.466(8) ?
C3' H3' . 0.9500 ?
C4' H4' . 0.9500 ?
C5 C6 . 1.520(2) ?
C5 H5A . 0.9900 ?
C5 H5B . 0.9900 ?
C7 C12 . 1.398(2) ?
C7 C8 . 1.401(2) ?
C8 C9 . 1.395(2) ?
C8 C13 . 1.507(2) ?
C9 C10 . 1.382(3) ?
C9 H9 . 0.9500 ?
C10 C11 . 1.382(3) ?
C10 H10 . 0.9500 ?
C11 C12 . 1.398(2) ?
C11 H11 . 0.9500 ?
C12 C14 . 1.509(2) ?
C13 H13A . 0.9800 ?
C13 H13B . 0.9800 ?
C13 H13C . 0.9800 ?
C14 H14A . 0.9800 ?
C14 H14B . 0.9800 ?
C14 H14C . 0.9800 ?

loop_
_geom_hbond_atom_site_label_D
_geom_hbond_atom_site_label_H
_geom_hbond_atom_site_label_A
_geom_hbond_site_symmetry_A
_geom_hbond_distance_DH
_geom_hbond_distance_HA
_geom_hbond_distance_DA
_geom_hbond_angle_DHA
N1 H1 O1 1_455 0.88 2.04 2.8701(18) 157
C5 H5b O1 1_455 0.99 2.38 3.2622(19) 148

loop_
_geom_torsion_atom_site_label_1
_geom_torsion_atom_site_label_2
_geom_torsion_atom_site_label_3
_geom_torsion_atom_site_label_4
_geom_torsion_site_symmetry_1
_geom_torsion_site_symmetry_2
_geom_torsion_site_symmetry_3
_geom_torsion_site_symmetry_4
_geom_torsion
_geom_torsion_publ_flag
C4 C1 S1 C2 . . . . -0.1(4) ?
C5 C1 S1 C2 . . . . 179.05(14) ?
C1 S1 C2 C3 . . . . 4.17(19) ?
S1 C2 C3 C4 . . . . -6.2(4) ?
C5 C1 C4 C3 . . . . 177.3(3) ?
S1 C1 C4 C3 . . . . -3.7(6) ?
C2 C3 C4 C1 . . . . 6.3(6) ?
C4' C1' S1' C2' . . . . 0.3(4) ?
C5 C1' S1' C2' . . . . -178.34(14) ?
C1' S1' C2' C3' . . . . -6.5(2) ?
S1' C2' C3' C4' . . . . 9.5(4) ?
C5 C1' C4' C3' . . . . -176.3(3) ?
S1' C1' C4' C3' . . . . 5.4(7) ?
C2' C3' C4' C1' . . . . -9.1(7) ?
C4' C1' C5 C6 . . . . 112.7(5) ?
S1' C1' C5 C6 . . . . -69.07(18) ?
C4 C1 C5 C6 . . . . -78.1(5) ?
S1 C1 C5 C6 . . . . 102.98(15) ?
C7 N1 C6 O1 . . . . -1.8(2) ?
C7 N1 C6 C5 . . . . 179.66(13) ?
C1 C5 C6 O1 . . . . -76.75(19) ?
C1 C5 C6 N1 . . . . 101.88(16) ?
C6 N1 C7 C12 . . . . 64.1(2) ?
C6 N1 C7 C8 . . . . -116.27(17) ?
C12 C7 C8 C9 . . . . -0.9(2) ?
N1 C7 C8 C9 . . . . 179.47(14) ?
C12 C7 C8 C13 . . . . 179.62(15) ?
N1 C7 C8 C13 . . . . 0.0(2) ?
C7 C8 C9 C10 . . . . -1.3(3) ?
C13 C8 C9 C10 . . . . 178.25(16) ?
C8 C9 C10 C11 . . . . 1.9(3) ?
C9 C10 C11 C12 . . . . -0.4(3) ?
C10 C11 C12 C7 . . . . -1.6(3) ?
C10 C11 C12 C14 . . . . 176.81(17) ?
C8 C7 C12 C11 . . . . 2.3(2) ?
N1 C7 C12 C11 . . . . -178.09(15) ?
C8 C7 C12 C14 . . . . -176.12(16) ?
N1 C7 C12 C14 . . . . 3.5(2) ?
